data_1534723
loop_
_publ_author_name
'Grigor'ev, M.S.'
'Struchkov, Yu.T.'
'Fedoseev, A.M.'
'Yusov, A.B.'
'Yanovskii, A.I.'

_publ_section_title
;
 Synthesis, X-ray and luminescence study of some rare earths with iodo-
 and telluromolybdate-ions complexes.
;
_journal_name_full 'Zhurnal Neorganicheskoi Khimii'
_journal_page_first 2507
_journal_page_last 2514
_journal_volume 37
_journal_year 1992
_chemical_formula_sum 'H36 Mo6 Nd2 O42 Te'
_chemical_name_systematic 'Nd2 (Te Mo6 O24) (H2 O)18'
_space_group_IT_number 2
_symmetry_space_group_name_Hall '-P 1'
_symmetry_space_group_name_H-M 'P -1'
_cell_angle_alpha 101.59
_cell_angle_beta 108.03
_cell_angle_gamma 106.98
_cell_formula_units_Z 1
_cell_length_a 9.413
_cell_length_b 10.268
_cell_length_c 10.692
_cell_volume 890.312
_citation_journal_id_ASTM ZNOKAQ
_cod_data_source_file Grigorev_ZNOKAQ_1992_1295.cif
_cod_data_source_block H36Mo6Nd2O42Te1
_cod_original_cell_volume 890.3123
_cod_original_formula_sum 'H36 Mo6 Nd2 O42 Te1'
_cod_database_code 1534723

loop_
_symmetry_equiv_pos_as_xyz
x,y,z
-x,-y,-z

loop_
_atom_site_label
_atom_site_type_symbol
_atom_site_fract_x
_atom_site_fract_y
_atom_site_fract_z
_atom_site_occupancy
_atom_site_U_iso_or_equiv
O10 O-2 0.2115 0.5 0.761 1 0.0
O12 O-2 0.5861 0.2664 0.8181 1 0.0
O3 O-2 0.28 0.6778 0.6053 1 0.0
O7 O-2 0.3307 0.4168 0.5571 1 0.0
O20 O-2 0.3553 0.0032 0.8694 1 0.0
Te1 Te+6 0.5 0.5 0.5 1 0.0
O9 O-2 0.4737 0.7571 0.8854 1 0.0
O19 O-2 0.8537 0.8582 0.8465 1 0.0
O15 O-2 -0.171 0.5861 0.0075 1 0.0
Mo1 Mo+6 0.42371 0.79586 0.53992 1 0.0
O18 O-2 0.1601 0.839 0.1462 1 0.0
O4 O-2 0.5905 0.8325 0.4675 1 0.0
O11 O-2 0.2635 0.2339 0.712 1 0.0
O21 O-2 0.099 0.7617 0.8668 1 0.0
O6 O-2 0.5128 0.9481 0.6766 1 0.0
O16 O-2 -0.0022 0.7317 0.502 1 0.0
O17 O-2 0.0758 0.5351 0.2153 1 0.0
O14 O-2 -0.1381 0.8705 0.1098 1 0.0
Mo3 Mo+6 0.4514 0.30955 0.7039 1 0.0
O5 O-2 0.2673 0.8172 0.4169 1 0.0
Mo2 Mo+6 0.38271 0.6059 0.7471 1 0.0
O2 O-2 0.5573 0.6745 0.6493 1 0.0
O8 O-2 0.5197 0.5044 0.8167 1 0.0
Nd1 Nd+3 -0.02309 0.73756 0.25754 1 0.0
O13 O-2 0.0877 0.9958 0.4012 1 0.0
O1 O-2 0.3754 0.5822 0.3816 1 0.0
